data_7153163
loop_
_publ_author_name
'Chin, Jik'
'Kwon, Soon Ho'
'Moozeh, Kimia'
'So, Soon Mog'
'Lough, Alan J.'
'Kim, B. Moon'

_publ_section_title
;
 Stereospecific synthesis of a twinned alanine ester.
;
_journal_issue 46
_journal_name_full 'Organic &amp; biomolecular chemistry'
_journal_page_first 8022
_journal_page_last 8025
_journal_paper_doi 10.1039/c3ob41582a
_journal_volume 11
_journal_year 2013
_chemical_absolute_configuration ad
_chemical_formula_moiety 'C22 H24 N2 O6'
_chemical_formula_sum 'C22 H24 N2 O6'
_chemical_formula_weight 412.43
_chemical_name_systematic
; 
 ? 
;
_space_group_IT_number 4
_symmetry_cell_setting monoclinic
_symmetry_space_group_name_Hall 'P 2yb'
_symmetry_space_group_name_H-M 'P 1 21 1'
_atom_sites_solution_hydrogens geom
_atom_sites_solution_primary direct
_atom_sites_solution_secondary difmap
_audit_creation_method SHELXL-97
_cell_angle_alpha 90.00
_cell_angle_beta 93.428(2)
_cell_angle_gamma 90.00
_cell_formula_units_Z 2
_cell_length_a 6.9679(3)
_cell_length_b 19.0540(9)
_cell_length_c 7.6683(4)
_cell_measurement_reflns_used 9970
_cell_measurement_temperature 147(2)
_cell_measurement_theta_max 66.30
_cell_measurement_theta_min 4.64
_cell_volume 1016.27(8)
_computing_cell_refinement APEX2
_computing_data_collection 'APEX2 (Bruker, 2007)'
_computing_data_reduction 'SAINT (Bruker, 2007)'
_computing_molecular_graphics 'PLATON (Spek, 2009)'
_computing_publication_material 'SHELXTL (Sheldrick, 2008)'
_computing_structure_refinement 'SHELXL-97 (Sheldrick, 2008)'
_computing_structure_solution 'SHELXS-97 (Sheldrick, 2008)'
_diffrn_ambient_temperature 147(2)
_diffrn_measured_fraction_theta_full 0.978
_diffrn_measured_fraction_theta_max 0.978
_diffrn_measurement_device_type 'Bruker Kaapa APEX-DUO CCD'
_diffrn_measurement_method '\f and \w scans'
_diffrn_radiation_monochromator 'multi-layer optics'
_diffrn_radiation_source 'Bruker ImuS'
_diffrn_radiation_type CuK\a
_diffrn_radiation_wavelength 1.54178
_diffrn_reflns_av_R_equivalents 0.0305
_diffrn_reflns_av_sigmaI/netI 0.0244
_diffrn_reflns_limit_h_max 7
_diffrn_reflns_limit_h_min -8
_diffrn_reflns_limit_k_max 21
_diffrn_reflns_limit_k_min -22
_diffrn_reflns_limit_l_max 9
_diffrn_reflns_limit_l_min -9
_diffrn_reflns_number 12698
_diffrn_reflns_theta_full 66.31
_diffrn_reflns_theta_max 66.31
_diffrn_reflns_theta_min 4.64
_exptl_absorpt_coefficient_mu 0.819
_exptl_absorpt_correction_T_max 0.7528
_exptl_absorpt_correction_T_min 0.6930
_exptl_absorpt_correction_type multi-scan
_exptl_absorpt_process_details 'SADABS (Sheldrick, 1996)'
_exptl_crystal_colour yellow
_exptl_crystal_density_diffrn 1.348
_exptl_crystal_density_method 'not measured'
_exptl_crystal_description needle
_exptl_crystal_F_000 436
_exptl_crystal_size_max 0.28
_exptl_crystal_size_mid 0.15
_exptl_crystal_size_min 0.12
_refine_diff_density_max 0.175
_refine_diff_density_min -0.217
_refine_diff_density_rms 0.045
_refine_ls_abs_structure_details 'Flack H D (1983), Acta Cryst. A39, 876-881'
_refine_ls_abs_structure_Flack 0.16(14)
_refine_ls_extinction_method none
_refine_ls_goodness_of_fit_ref 1.067
_refine_ls_hydrogen_treatment mixed
_refine_ls_matrix_type full
_refine_ls_number_parameters 283
_refine_ls_number_reflns 3412
_refine_ls_number_restraints 1
_refine_ls_restrained_S_all 1.067
_refine_ls_R_factor_all 0.0306
_refine_ls_R_factor_gt 0.0305
_refine_ls_shift/su_max 0.001
_refine_ls_shift/su_mean 0.000
_refine_ls_structure_factor_coef Fsqd
_refine_ls_weighting_details 'calc w=1/[\s^2^(Fo^2^)+(0.0402P)^2^+0.2123P] where P=(Fo^2^+2Fc^2^)/3'
_refine_ls_weighting_scheme calc
_refine_ls_wR_factor_gt 0.0761
_refine_ls_wR_factor_ref 0.0763
_reflns_number_gt 3391
_reflns_number_total 3412
_reflns_threshold_expression I>2\s(I)
_cod_data_source_file c3ob41582a.txt
_cod_data_source_block d12336
_cod_depositor_comments
;
The following automatic conversions were performed:

'_symmetry_cell_setting' value 'Monoclinic' changed to 'monoclinic'
according to /home/saulius/struct/CIF-dictionaries/cif_core.dic
dictionary named 'cif_core.dic' version 2.4.2 from 2011-04-26.

Automatic conversion script
Id: cif_fix_values 1891 2012-01-12 08:04:46Z andrius 
;
_cod_original_sg_symbol_H-M 'P 21'
_cod_database_code 7153163

loop_
_symmetry_equiv_pos_as_xyz
'x, y, z'
'-x, y+1/2, -z'

loop_
_atom_site_label
_atom_site_type_symbol
_atom_site_fract_x
_atom_site_fract_y
_atom_site_fract_z
_atom_site_U_iso_or_equiv
_atom_site_adp_type
_atom_site_occupancy
_atom_site_symmetry_multiplicity
_atom_site_calc_flag
_atom_site_refinement_flags
O1 O 0.44557(19) 0.32207(6) 0.52025(17) 0.0384(3) Uani 1 1 d .
O2 O 0.67708(17) 0.66301(7) 1.06590(17) 0.0371(3) Uani 1 1 d .
O3 O 0.3030(3) 0.55543(8) 0.7322(3) 0.0784(6) Uani 1 1 d .
O4 O 0.49704(16) 0.63887(6) 0.64998(15) 0.0309(3) Uani 1 1 d .
O5 O 0.5173(3) 0.47828(8) 1.0189(3) 0.0901(8) Uani 1 1 d .
O6 O 0.58607(15) 0.38573(6) 0.86093(13) 0.0262(2) Uani 1 1 d .
N1 N 0.5003(2) 0.45816(7) 0.53735(16) 0.0268(3) Uani 1 1 d .
N2 N 0.78159(19) 0.55679(7) 0.88089(16) 0.0260(3) Uani 1 1 d .
C1 C 0.5994(3) 0.52035(8) 0.6119(2) 0.0287(4) Uani 1 1 d .
C2 C 0.7246(2) 0.49445(8) 0.7780(2) 0.0274(3) Uani 1 1 d .
C3 C 0.3520(2) 0.46553(8) 0.4325(2) 0.0291(3) Uani 1 1 d .
H3A H 0.3110 0.5115 0.4003 0.035 Uiso 1 1 calc R
C4 C 0.2443(2) 0.40577(8) 0.36109(19) 0.0255(3) Uani 1 1 d .
C5 C 0.2954(2) 0.33666(9) 0.40579(19) 0.0274(3) Uani 1 1 d .
C6 C 0.1909(3) 0.28037(9) 0.3314(2) 0.0336(4) Uani 1 1 d .
H6A H 0.2265 0.2335 0.3607 0.040 Uiso 1 1 calc R
C7 C 0.0364(2) 0.29316(11) 0.2158(2) 0.0364(4) Uani 1 1 d .
H7A H -0.0322 0.2548 0.1631 0.044 Uiso 1 1 calc R
C8 C -0.0206(3) 0.36106(11) 0.1750(2) 0.0429(5) Uani 1 1 d .
H8A H -0.1303 0.3693 0.0981 0.051 Uiso 1 1 calc R
C9 C 0.0831(3) 0.41673(10) 0.2467(2) 0.0368(4) Uani 1 1 d .
H9A H 0.0443 0.4633 0.2180 0.044 Uiso 1 1 calc R
C10 C 0.7250(3) 0.55314(10) 0.4761(2) 0.0378(4) Uani 1 1 d .
H10A H 0.6428 0.5754 0.3838 0.057 Uiso 1 1 calc R
H10B H 0.8029 0.5165 0.4251 0.057 Uiso 1 1 calc R
H10C H 0.8098 0.5885 0.5327 0.057 Uiso 1 1 calc R
C11 C 0.9532(2) 0.56396(8) 0.9476(2) 0.0260(3) Uani 1 1 d .
H11A H 1.0489 0.5308 0.9206 0.031 Uiso 1 1 calc R
C12 C 1.0041(2) 0.62235(8) 1.06484(19) 0.0245(3) Uani 1 1 d .
C13 C 0.8639(2) 0.66899(9) 1.1209(2) 0.0271(3) Uani 1 1 d .
C14 C 0.9173(3) 0.72312(9) 1.2369(2) 0.0323(4) Uani 1 1 d .
H14A H 0.8228 0.7543 1.2765 0.039 Uiso 1 1 calc R
C15 C 1.1075(3) 0.73106(9) 1.2937(2) 0.0333(4) Uani 1 1 d .
H15A H 1.1431 0.7686 1.3706 0.040 Uiso 1 1 calc R
C16 C 1.2483(2) 0.68543(10) 1.2409(2) 0.0330(4) Uani 1 1 d .
H16A H 1.3786 0.6914 1.2820 0.040 Uiso 1 1 calc R
C17 C 1.1965(2) 0.63126(9) 1.1279(2) 0.0298(4) Uani 1 1 d .
H17A H 1.2919 0.5996 1.0923 0.036 Uiso 1 1 calc R
C18 C 0.8899(2) 0.44806(9) 0.7228(2) 0.0335(4) Uani 1 1 d .
H18A H 0.9485 0.4239 0.8254 0.050 Uiso 1 1 calc R
H18B H 0.9868 0.4773 0.6703 0.050 Uiso 1 1 calc R
H18C H 0.8403 0.4133 0.6372 0.050 Uiso 1 1 calc R
C19 C 0.4482(3) 0.57276(9) 0.6719(2) 0.0317(4) Uani 1 1 d .
C20 C 0.3600(3) 0.69039(10) 0.7062(2) 0.0362(4) Uani 1 1 d .
H20A H 0.3930 0.7368 0.6614 0.054 Uiso 1 1 calc R
H20B H 0.3643 0.6917 0.8341 0.054 Uiso 1 1 calc R
H20C H 0.2303 0.6774 0.6609 0.054 Uiso 1 1 calc R
C21 C 0.5945(2) 0.45359(9) 0.8996(2) 0.0316(4) Uani 1 1 d .
C22 C 0.4659(2) 0.34344(10) 0.9666(2) 0.0335(4) Uani 1 1 d .
H22A H 0.4701 0.2945 0.9281 0.050 Uiso 1 1 calc R
H22B H 0.3333 0.3606 0.9541 0.050 Uiso 1 1 calc R
H22C H 0.5130 0.3466 1.0894 0.050 Uiso 1 1 calc R
H1O H 0.506(5) 0.360(2) 0.547(4) 0.100(12) Uiso 1 1 d .
H2O H 0.670(3) 0.6265(13) 1.000(3) 0.050(6) Uiso 1 1 d .

loop_
_atom_site_aniso_label
_atom_site_aniso_U_11
_atom_site_aniso_U_22
_atom_site_aniso_U_33
_atom_site_aniso_U_23
_atom_site_aniso_U_13
_atom_site_aniso_U_12
O1 0.0465(7) 0.0234(6) 0.0430(7) 0.0000(5) -0.0174(5) -0.0007(5)
O2 0.0287(6) 0.0385(7) 0.0433(7) -0.0150(6) -0.0033(5) 0.0054(5)
O3 0.0743(11) 0.0415(8) 0.1280(15) -0.0387(9) 0.0760(11) -0.0282(8)
O4 0.0304(6) 0.0222(6) 0.0404(6) 0.0048(5) 0.0058(5) 0.0032(5)
O5 0.1472(18) 0.0373(9) 0.0967(14) -0.0248(8) 0.0977(14) -0.0311(10)
O6 0.0293(5) 0.0219(5) 0.0276(5) 0.0009(4) 0.0038(4) -0.0040(4)
N1 0.0378(7) 0.0213(7) 0.0216(6) -0.0020(5) 0.0058(5) -0.0035(6)
N2 0.0296(7) 0.0215(6) 0.0272(6) -0.0034(5) 0.0049(5) -0.0041(5)
C1 0.0380(9) 0.0221(8) 0.0272(8) -0.0028(6) 0.0105(7) -0.0078(6)
C2 0.0306(8) 0.0221(8) 0.0304(8) -0.0064(6) 0.0098(7) -0.0058(6)
C3 0.0371(9) 0.0219(8) 0.0289(8) 0.0019(6) 0.0072(6) 0.0023(6)
C4 0.0295(8) 0.0254(8) 0.0218(7) -0.0009(6) 0.0036(6) -0.0002(6)
C5 0.0309(8) 0.0273(8) 0.0238(7) 0.0001(6) 0.0010(6) -0.0013(7)
C6 0.0402(9) 0.0282(9) 0.0323(8) -0.0026(7) 0.0029(7) -0.0078(7)
C7 0.0333(9) 0.0458(10) 0.0303(9) -0.0046(8) 0.0036(7) -0.0139(8)
C8 0.0303(9) 0.0586(13) 0.0388(9) 0.0041(9) -0.0048(7) -0.0049(8)
C9 0.0337(8) 0.0387(10) 0.0374(9) 0.0052(8) -0.0010(7) 0.0050(8)
C10 0.0490(10) 0.0296(9) 0.0369(9) -0.0025(7) 0.0205(7) -0.0076(8)
C11 0.0280(8) 0.0235(8) 0.0273(7) 0.0001(6) 0.0075(6) -0.0013(6)
C12 0.0282(8) 0.0212(8) 0.0247(7) 0.0015(6) 0.0054(6) -0.0028(6)
C13 0.0277(8) 0.0267(8) 0.0267(7) 0.0018(6) -0.0001(6) 0.0026(6)
C14 0.0372(9) 0.0293(9) 0.0297(8) -0.0040(7) -0.0034(7) 0.0060(7)
C15 0.0423(9) 0.0283(9) 0.0285(8) -0.0020(7) -0.0036(7) -0.0033(7)
C16 0.0305(8) 0.0386(10) 0.0294(8) 0.0010(7) -0.0015(6) -0.0058(7)
C17 0.0265(8) 0.0336(9) 0.0297(8) 0.0015(7) 0.0055(6) -0.0009(7)
C18 0.0332(9) 0.0280(8) 0.0408(9) -0.0107(7) 0.0146(7) -0.0066(7)
C19 0.0392(9) 0.0274(9) 0.0296(8) -0.0082(7) 0.0101(7) -0.0104(7)
C20 0.0391(9) 0.0318(9) 0.0379(9) 0.0016(7) 0.0038(7) 0.0114(8)
C21 0.0385(9) 0.0252(8) 0.0323(8) -0.0048(7) 0.0117(7) -0.0048(7)
C22 0.0352(9) 0.0291(8) 0.0369(9) 0.0050(7) 0.0080(7) -0.0085(7)

loop_
_atom_type_symbol
_atom_type_description
_atom_type_scat_dispersion_real
_atom_type_scat_dispersion_imag
_atom_type_scat_source
C C 0.0181 0.0091 'International Tables Vol C Tables 4.2.6.8 and 6.1.1.4'
H H 0.0000 0.0000 'International Tables Vol C Tables 4.2.6.8 and 6.1.1.4'
N N 0.0311 0.0180 'International Tables Vol C Tables 4.2.6.8 and 6.1.1.4'
O O 0.0492 0.0322 'International Tables Vol C Tables 4.2.6.8 and 6.1.1.4'

loop_
_geom_angle_atom_site_label_1
_geom_angle_atom_site_label_2
_geom_angle_atom_site_label_3
_geom_angle
C5 O1 H1O 109(2)
C13 O2 H2O 106.0(15)
C19 O4 C20 115.38(13)
C21 O6 C22 115.92(12)
C3 N1 C1 119.96(14)
C11 N2 C2 121.19(14)
N1 C1 C10 109.79(13)
N1 C1 C19 108.96(13)
C10 C1 C19 111.52(14)
N1 C1 C2 106.61(12)
C10 C1 C2 111.38(14)
C19 C1 C2 108.43(12)
N2 C2 C18 115.59(13)
N2 C2 C21 103.43(12)
C18 C2 C21 110.69(13)
N2 C2 C1 107.43(12)
C18 C2 C1 110.23(13)
C21 C2 C1 109.13(13)
N1 C3 C4 122.07(14)
N1 C3 H3A 119.0
C4 C3 H3A 119.0
C9 C4 C5 118.44(15)
C9 C4 C3 119.79(15)
C5 C4 C3 121.76(14)
O1 C5 C6 118.04(15)
O1 C5 C4 121.78(14)
C6 C5 C4 120.18(14)
C7 C6 C5 119.70(17)
C7 C6 H6A 120.1
C5 C6 H6A 120.1
C6 C7 C8 120.97(17)
C6 C7 H7A 119.5
C8 C7 H7A 119.5
C9 C8 C7 119.50(16)
C9 C8 H8A 120.3
C7 C8 H8A 120.3
C8 C9 C4 121.14(17)
C8 C9 H9A 119.4
C4 C9 H9A 119.4
C1 C10 H10A 109.5
C1 C10 H10B 109.5
H10A C10 H10B 109.5
C1 C10 H10C 109.5
H10A C10 H10C 109.5
H10B C10 H10C 109.5
N2 C11 C12 120.94(14)
N2 C11 H11A 119.5
C12 C11 H11A 119.5
C13 C12 C17 118.91(14)
C13 C12 C11 121.44(14)
C17 C12 C11 119.63(14)
O2 C13 C14 118.44(14)
O2 C13 C12 121.74(14)
C14 C13 C12 119.82(14)
C15 C14 C13 119.74(15)
C15 C14 H14A 120.1
C13 C14 H14A 120.1
C14 C15 C16 121.45(16)
C14 C15 H15A 119.3
C16 C15 H15A 119.3
C17 C16 C15 119.20(16)
C17 C16 H16A 120.4
C15 C16 H16A 120.4
C16 C17 C12 120.88(16)
C16 C17 H17A 119.6
C12 C17 H17A 119.6
C2 C18 H18A 109.5
C2 C18 H18B 109.5
H18A C18 H18B 109.5
C2 C18 H18C 109.5
H18A C18 H18C 109.5
H18B C18 H18C 109.5
O3 C19 O4 123.32(17)
O3 C19 C1 123.42(16)
O4 C19 C1 113.26(13)
O4 C20 H20A 109.5
O4 C20 H20B 109.5
H20A C20 H20B 109.5
O4 C20 H20C 109.5
H20A C20 H20C 109.5
H20B C20 H20C 109.5
O5 C21 O6 122.90(16)
O5 C21 C2 125.02(15)
O6 C21 C2 112.00(13)
O6 C22 H22A 109.5
O6 C22 H22B 109.5
H22A C22 H22B 109.5
O6 C22 H22C 109.5
H22A C22 H22C 109.5
H22B C22 H22C 109.5

loop_
_geom_bond_atom_site_label_1
_geom_bond_atom_site_label_2
_geom_bond_distance
O1 C5 1.354(2)
O1 H1O 0.86(4)
O2 C13 1.349(2)
O2 H2O 0.86(3)
O3 C19 1.184(2)
O4 C19 1.318(2)
O4 C20 1.453(2)
O5 C21 1.186(2)
O6 C21 1.327(2)
O6 C22 1.4450(19)
N1 C3 1.278(2)
N1 C1 1.470(2)
N2 C11 1.280(2)
N2 C2 1.467(2)
C1 C10 1.533(2)
C1 C19 1.542(2)
C1 C2 1.579(2)
C2 C18 1.532(2)
C2 C21 1.549(2)
C3 C4 1.453(2)
C3 H3A 0.9500
C4 C9 1.399(2)
C4 C5 1.401(2)
C5 C6 1.398(2)
C6 C7 1.375(3)
C6 H6A 0.9500
C7 C8 1.384(3)
C7 H7A 0.9500
C8 C9 1.379(3)
C8 H8A 0.9500
C9 H9A 0.9500
C10 H10A 0.9800
C10 H10B 0.9800
C10 H10C 0.9800
C11 C12 1.461(2)
C11 H11A 0.9500
C12 C13 1.407(2)
C12 C17 1.408(2)
C13 C14 1.398(2)
C14 C15 1.379(2)
C14 H14A 0.9500
C15 C16 1.389(3)
C15 H15A 0.9500
C16 C17 1.382(2)
C16 H16A 0.9500
C17 H17A 0.9500
C18 H18A 0.9800
C18 H18B 0.9800
C18 H18C 0.9800
C20 H20A 0.9800
C20 H20B 0.9800
C20 H20C 0.9800
C22 H22A 0.9800
C22 H22B 0.9800
C22 H22C 0.9800

loop_
_geom_hbond_atom_site_label_D
_geom_hbond_atom_site_label_H
_geom_hbond_atom_site_label_A
_geom_hbond_distance_DH
_geom_hbond_distance_HA
_geom_hbond_distance_DA
_geom_hbond_angle_DHA
O1 H1O N1 0.86(4) 1.87(4) 2.6232(17) 146(3)
O1 H1O O6 0.86(4) 2.48(3) 2.9914(17) 119(3)
O2 H2O N2 0.86(3) 1.82(3) 2.6006(18) 151(2)

loop_
_geom_torsion_atom_site_label_1
_geom_torsion_atom_site_label_2
_geom_torsion_atom_site_label_3
_geom_torsion_atom_site_label_4
_geom_torsion
C3 N1 C1 C10 -78.11(19)
C3 N1 C1 C19 44.29(18)
C3 N1 C1 C2 161.11(13)
C11 N2 C2 C18 -13.0(2)
C11 N2 C2 C21 108.15(16)
C11 N2 C2 C1 -136.51(14)
N1 C1 C2 N2 -164.66(12)
C10 C1 C2 N2 75.59(16)
C19 C1 C2 N2 -47.48(15)
N1 C1 C2 C18 68.61(15)
C10 C1 C2 C18 -51.14(17)
C19 C1 C2 C18 -174.22(12)
N1 C1 C2 C21 -53.15(15)
C10 C1 C2 C21 -172.90(13)
C19 C1 C2 C21 64.03(15)
C1 N1 C3 C4 -177.38(13)
N1 C3 C4 C9 -179.96(15)
N1 C3 C4 C5 1.1(2)
C9 C4 C5 O1 -177.71(14)
C3 C4 C5 O1 1.2(2)
C9 C4 C5 C6 2.5(2)
C3 C4 C5 C6 -178.57(15)
O1 C5 C6 C7 179.45(16)
C4 C5 C6 C7 -0.8(2)
C5 C6 C7 C8 -1.7(3)
C6 C7 C8 C9 2.2(3)
C7 C8 C9 C4 -0.4(3)
C5 C4 C9 C8 -1.9(2)
C3 C4 C9 C8 179.12(16)
C2 N2 C11 C12 -173.55(13)
N2 C11 C12 C13 5.8(2)
N2 C11 C12 C17 -176.20(14)
C17 C12 C13 O2 -179.66(15)
C11 C12 C13 O2 -1.6(2)
C17 C12 C13 C14 0.2(2)
C11 C12 C13 C14 178.23(15)
O2 C13 C14 C15 -179.21(15)
C12 C13 C14 C15 1.0(2)
C13 C14 C15 C16 -1.3(3)
C14 C15 C16 C17 0.5(3)
C15 C16 C17 C12 0.6(2)
C13 C12 C17 C16 -1.0(2)
C11 C12 C17 C16 -179.07(14)
C20 O4 C19 O3 0.4(3)
C20 O4 C19 C1 -179.43(14)
N1 C1 C19 O3 35.3(2)
C10 C1 C19 O3 156.6(2)
C2 C1 C19 O3 -80.4(2)
N1 C1 C19 O4 -144.94(13)
C10 C1 C19 O4 -23.6(2)
C2 C1 C19 O4 99.40(15)
C22 O6 C21 O5 3.8(3)
C22 O6 C21 C2 -179.33(13)
N2 C2 C21 O5 20.0(3)
C18 C2 C21 O5 144.4(2)
C1 C2 C21 O5 -94.2(3)
N2 C2 C21 O6 -156.76(13)
C18 C2 C21 O6 -32.37(19)
C1 C2 C21 O6 89.11(16)
